data_7000693
loop_
_publ_author_name
'Lan, Yanhua'
'Novitchi, Ghenadie'
'Cl\'erac, Rodolphe'
'Tang, Jin-Kui'
'Madhu, N. T.'
'Hewitt, Ian J.'
'Anson, Christopher E.'
'Brooker, Sally'
'Powell, Annie K.'

_publ_section_title
;
 Di-, tetra- and hexanuclear iron(III), manganese(II/III) and
 copper(II) complexes of Schiff-base ligands derived from
 6-substituted-2-formylphenols
;
_journal_issue 10
_journal_name_full 'Dalton Transactions'
_journal_page_first 1721
_journal_page_last 1727
_journal_paper_doi 10.1039/b818113f
_journal_year 2009
_chemical_formula_sum 'C36 H34 Cl2 Fe4 N4 O12'
_chemical_formula_weight 1008.97
_chemical_name_systematic
;
?
;
_space_group_IT_number 14
_symmetry_cell_setting monoclinic
_symmetry_space_group_name_Hall '-P 2yn'
_symmetry_space_group_name_H-M 'P 1 21/n 1'
_atom_sites_solution_hydrogens geom
_atom_sites_solution_primary direct
_atom_sites_solution_secondary difmap
_audit_creation_method SHELXL-97
_cell_angle_alpha 90.00
_cell_angle_beta 114.621(3)
_cell_angle_gamma 90.00
_cell_formula_units_Z 2
_cell_length_a 9.5718(19)
_cell_length_b 20.987(4)
_cell_length_c 10.219(2)
_cell_measurement_reflns_used 1376
_cell_measurement_temperature 100(2)
_cell_measurement_theta_max 22.48
_cell_measurement_theta_min 2.40
_cell_volume 1866.2(6)
_computing_cell_refinement 'SMART-NT 5.6 (Bruker AXS Inc., 2000)'
_computing_data_collection 'SMART-NT 5.6 (Bruker AXS Inc., 2000)'
_computing_data_reduction 'SAINT+ 6.0 (Bruker AXS Inc., 2000)'
_computing_molecular_graphics 'SHELXTL 5.1 (Bruker AXS Inc., 1997)'
_computing_publication_material 'SHELXTL 5.1 (Bruker AXS Inc., 1997)'
_computing_structure_refinement 'SHELXTL 5.1 (Bruker AXS Inc., 1997)'
_computing_structure_solution 'SHELXTL 5.1 (Bruker AXS Inc., 1997)'
_diffrn_ambient_temperature 100(2)
_diffrn_detector_area_resol_mean 8.333
_diffrn_measured_fraction_theta_full 0.992
_diffrn_measured_fraction_theta_max 0.992
_diffrn_measurement_device_type 'Bruker SMART Apex'
_diffrn_measurement_method 'CCD area detector'
_diffrn_radiation_monochromator graphite
_diffrn_radiation_source 'rotating anode'
_diffrn_radiation_type MoK\a
_diffrn_radiation_wavelength 0.71073
_diffrn_reflns_av_R_equivalents 0.2030
_diffrn_reflns_av_sigmaI/netI 0.3626
_diffrn_reflns_limit_h_max 9
_diffrn_reflns_limit_h_min -10
_diffrn_reflns_limit_k_max 22
_diffrn_reflns_limit_k_min 0
_diffrn_reflns_limit_l_max 10
_diffrn_reflns_limit_l_min 0
_diffrn_reflns_number 5971
_diffrn_reflns_theta_full 22.50
_diffrn_reflns_theta_max 22.50
_diffrn_reflns_theta_min 1.94
_exptl_absorpt_coefficient_mu 1.738
_exptl_absorpt_correction_type none
_exptl_crystal_colour black
_exptl_crystal_density_diffrn 1.796
_exptl_crystal_density_method 'not measured'
_exptl_crystal_description block
_exptl_crystal_F_000 1024
_exptl_crystal_size_max 0.12
_exptl_crystal_size_mid 0.11
_exptl_crystal_size_min 0.10
_refine_diff_density_max 0.574
_refine_diff_density_min -0.620
_refine_diff_density_rms 0.142
_refine_ls_extinction_method none
_refine_ls_goodness_of_fit_ref 0.790
_refine_ls_hydrogen_treatment constr
_refine_ls_matrix_type full
_refine_ls_number_parameters 133
_refine_ls_number_reflns 2416
_refine_ls_number_restraints 0
_refine_ls_restrained_S_all 0.790
_refine_ls_R_factor_all 0.2233
_refine_ls_R_factor_gt 0.0746
_refine_ls_shift/su_max 0.000
_refine_ls_shift/su_mean 0.000
_refine_ls_structure_factor_coef Fsqd
_refine_ls_weighting_details 'calc w=1/[\s^2^(Fo^2^)+(0.0158P)^2^+0.0000P] where P=(Fo^2^+2Fc^2^)/3'
_refine_ls_weighting_scheme calc
_refine_ls_wR_factor_gt 0.0876
_refine_ls_wR_factor_ref 0.1143
_reflns_number_gt 873
_reflns_number_total 2416
_reflns_threshold_expression >2sigma(I)
_cod_data_source_file b818113f.txt
_cod_data_source_block sc639
_cod_original_cell_volume 1866.2(7)
_cod_original_sg_symbol_H-M 'P 21/n'
_cod_database_code 7000693

loop_
_symmetry_equiv_pos_as_xyz
'x, y, z'
'-x+1/2, y+1/2, -z+1/2'
'-x, -y, -z'
'x-1/2, -y-1/2, z-1/2'

loop_
_atom_site_label
_atom_site_type_symbol
_atom_site_fract_x
_atom_site_fract_y
_atom_site_fract_z
_atom_site_U_iso_or_equiv
_atom_site_adp_type
_atom_site_occupancy
_atom_site_symmetry_multiplicity
_atom_site_calc_flag
_atom_site_refinement_flags
_atom_site_disorder_assembly
_atom_site_disorder_group
Fe1 Fe 0.4172(2) 0.49763(10) 0.3263(2) 0.0229(5) Uani 1 1 d . . .
Fe2 Fe 0.5726(2) 0.36705(9) 0.5049(2) 0.0224(6) Uani 1 1 d . . .
O1 O 0.4234(8) 0.4499(3) 0.5187(8) 0.013(2) Uiso 1 1 d . . .
C1 C 0.2834(13) 0.4362(6) 0.5300(14) 0.038(4) Uiso 1 1 d . . .
H1A H 0.2338 0.4754 0.5347 0.057 Uiso 1 1 calc R . .
H1B H 0.3045 0.4118 0.6155 0.057 Uiso 1 1 calc R . .
H1C H 0.2172 0.4123 0.4473 0.057 Uiso 1 1 calc R . .
Cl1 Cl 0.4398(4) 0.54146(16) 0.1333(3) 0.0272(10) Uani 1 1 d . . .
O2 O 0.5018(8) 0.4134(4) 0.3141(9) 0.021(2) Uiso 1 1 d . . .
C2 C 0.4000(13) 0.3791(6) 0.1849(13) 0.024(4) Uiso 1 1 d . . .
H2A H 0.4104 0.3950 0.0993 0.029 Uiso 1 1 calc R . .
C3 C 0.2335(13) 0.3870(6) 0.1702(14) 0.033(4) Uiso 1 1 d . . .
H3A H 0.1619 0.3770 0.0725 0.039 Uiso 1 1 calc R . .
H3B H 0.2153 0.3576 0.2347 0.039 Uiso 1 1 calc R . .
N1 N 0.2072(10) 0.4532(5) 0.2054(10) 0.016(3) Uiso 1 1 d . . .
C4 C 0.0757(14) 0.4739(5) 0.1684(13) 0.020(4) Uiso 1 1 d . . .
H4A H -0.0041 0.4485 0.1066 0.025 Uiso 1 1 calc R . .
C5 C 0.0327(14) 0.5343(6) 0.2118(13) 0.028(4) Uiso 1 1 d . . .
C6 C -0.1212(12) 0.5522(6) 0.1666(12) 0.014(3) Uiso 1 1 d . . .
H6A H -0.1972 0.5257 0.1032 0.016 Uiso 1 1 calc R . .
C7 C -0.1641(14) 0.6070(6) 0.2120(12) 0.020(4) Uiso 1 1 d . . .
H7A H -0.2675 0.6178 0.1777 0.025 Uiso 1 1 calc R . .
C8 C -0.0508(12) 0.6472(6) 0.3115(13) 0.022(4) Uiso 1 1 d . . .
H8A H -0.0798 0.6843 0.3434 0.026 Uiso 1 1 calc R . .
C9 C 0.1028(13) 0.6314(6) 0.3611(12) 0.017(3) Uiso 1 1 d . . .
O4 O 0.2236(9) 0.6649(4) 0.4547(9) 0.028(3) Uiso 1 1 d . . .
C10 C 0.1432(14) 0.5745(6) 0.3118(14) 0.021(4) Uiso 1 1 d . . .
O3 O 0.2943(8) 0.5634(3) 0.3643(8) 0.011(2) Uiso 1 1 d . . .
C11 C 0.4478(14) 0.3100(6) 0.2131(13) 0.028(4) Uiso 1 1 d . . .
H11A H 0.3710 0.2829 0.1425 0.034 Uiso 1 1 calc R . .
H11B H 0.5450 0.3034 0.2064 0.034 Uiso 1 1 calc R . .
N2 N 0.4634(10) 0.2939(5) 0.3609(11) 0.021(3) Uiso 1 1 d . . .
C12 C 0.3967(13) 0.2439(6) 0.3807(14) 0.027(4) Uiso 1 1 d . . .
H12A H 0.3459 0.2171 0.3027 0.032 Uiso 1 1 calc R . .
C13 C 0.3967(14) 0.2271(7) 0.5193(15) 0.028(4) Uiso 1 1 d . . .
C14 C 0.3272(14) 0.1689(6) 0.5284(14) 0.026(4) Uiso 1 1 d . . .
H14A H 0.2896 0.1415 0.4496 0.031 Uiso 1 1 calc R . .
C15 C 0.3151(13) 0.1525(6) 0.6546(14) 0.031(4) Uiso 1 1 d . . .
H15A H 0.2723 0.1135 0.6615 0.037 Uiso 1 1 calc R . .
C16 C 0.3683(13) 0.1952(6) 0.7743(14) 0.025(4) Uiso 1 1 d . . .
H16A H 0.3576 0.1855 0.8585 0.030 Uiso 1 1 calc R . .
C17 C 0.4354(14) 0.2509(6) 0.7609(14) 0.024(4) Uiso 1 1 d . . .
O6 O 0.4783(10) 0.2918(4) 0.8759(9) 0.033(3) Uiso 1 1 d . . .
H6 H 0.5411 0.3174 0.8721 0.050 Uiso 1 1 calc R . .
C18 C 0.4549(14) 0.2682(6) 0.6393(15) 0.025(4) Uiso 1 1 d . . .
O5 O 0.5175(8) 0.3239(4) 0.6406(8) 0.017(2) Uiso 1 1 d . . .

loop_
_atom_site_aniso_label
_atom_site_aniso_U_11
_atom_site_aniso_U_22
_atom_site_aniso_U_33
_atom_site_aniso_U_23
_atom_site_aniso_U_13
_atom_site_aniso_U_12
Fe1 0.0289(11) 0.0135(12) 0.0195(11) -0.0018(11) 0.0033(9) -0.0020(11)
Fe2 0.0272(12) 0.0133(12) 0.0213(13) -0.0023(12) 0.0048(10) -0.0016(11)
Cl1 0.043(2) 0.017(2) 0.014(2) 0.0016(19) 0.0048(19) -0.0045(19)

loop_
_atom_type_symbol
_atom_type_description
_atom_type_scat_dispersion_real
_atom_type_scat_dispersion_imag
_atom_type_scat_source
C C 0.0033 0.0016 'International Tables Vol C Tables 4.2.6.8 and 6.1.1.4'
H H 0.0000 0.0000 'International Tables Vol C Tables 4.2.6.8 and 6.1.1.4'
N N 0.0061 0.0033 'International Tables Vol C Tables 4.2.6.8 and 6.1.1.4'
O O 0.0106 0.0060 'International Tables Vol C Tables 4.2.6.8 and 6.1.1.4'
Fe Fe 0.3463 0.8444 'International Tables Vol C Tables 4.2.6.8 and 6.1.1.4'
Cl Cl 0.1484 0.1585 'International Tables Vol C Tables 4.2.6.8 and 6.1.1.4'

loop_
_geom_angle_atom_site_label_1
_geom_angle_atom_site_label_2
_geom_angle_atom_site_label_3
_geom_angle
_geom_angle_site_symmetry_1
_geom_angle_site_symmetry_3
_geom_angle_publ_flag
O3 Fe1 O2 160.6(3) . . ?
O3 Fe1 O1 77.2(3) . 3_666 ?
O2 Fe1 O1 110.2(3) . 3_666 ?
O3 Fe1 N1 85.6(3) . . ?
O2 Fe1 N1 83.2(4) . . ?
O1 Fe1 N1 159.8(3) 3_666 . ?
O3 Fe1 O1 86.4(3) . . ?
O2 Fe1 O1 77.7(3) . . ?
O1 Fe1 O1 79.3(3) 3_666 . ?
N1 Fe1 O1 89.2(3) . . ?
O3 Fe1 Cl1 99.8(3) . . ?
O2 Fe1 Cl1 96.8(3) . . ?
O1 Fe1 Cl1 98.5(2) 3_666 . ?
N1 Fe1 Cl1 94.8(3) . . ?
O1 Fe1 Cl1 172.8(3) . . ?
O5 Fe2 O4 103.9(3) . 3_666 ?
O5 Fe2 O2 147.7(3) . . ?
O4 Fe2 O2 105.9(3) 3_666 . ?
O5 Fe2 O3 98.7(3) . 3_666 ?
O4 Fe2 O3 79.0(3) 3_666 3_666 ?
O2 Fe2 O3 98.9(3) . 3_666 ?
O5 Fe2 N2 87.4(4) . . ?
O4 Fe2 N2 93.4(4) 3_666 . ?
O2 Fe2 N2 78.8(4) . . ?
O3 Fe2 N2 171.2(4) 3_666 . ?
O5 Fe2 O1 87.0(3) . . ?
O4 Fe2 O1 147.9(3) 3_666 . ?
O2 Fe2 O1 74.2(3) . . ?
O3 Fe2 O1 69.5(3) 3_666 . ?
N2 Fe2 O1 117.4(3) . . ?
C1 O1 Fe1 118.6(7) . 3_666 ?
C1 O1 Fe1 119.5(7) . . ?
Fe1 O1 Fe1 100.7(3) 3_666 . ?
C1 O1 Fe2 119.0(7) . . ?
Fe1 O1 Fe2 100.2(3) 3_666 . ?
Fe1 O1 Fe2 94.4(3) . . ?
O1 C1 H1A 109.5 . . ?
O1 C1 H1B 109.5 . . ?
H1A C1 H1B 109.5 . . ?
O1 C1 H1C 109.5 . . ?
H1A C1 H1C 109.5 . . ?
H1B C1 H1C 109.5 . . ?
C2 O2 Fe1 111.2(6) . . ?
C2 O2 Fe2 117.6(7) . . ?
Fe1 O2 Fe2 110.6(4) . . ?
O2 C2 C11 105.4(9) . . ?
O2 C2 C3 107.9(10) . . ?
C11 C2 C3 109.9(10) . . ?
O2 C2 H2A 111.2 . . ?
C11 C2 H2A 111.2 . . ?
C3 C2 H2A 111.2 . . ?
N1 C3 C2 110.5(10) . . ?
N1 C3 H3A 109.6 . . ?
C2 C3 H3A 109.6 . . ?
N1 C3 H3B 109.6 . . ?
C2 C3 H3B 109.6 . . ?
H3A C3 H3B 108.1 . . ?
C4 N1 C3 120.8(10) . . ?
C4 N1 Fe1 129.1(9) . . ?
C3 N1 Fe1 110.1(7) . . ?
N1 C4 C5 126.6(11) . . ?
N1 C4 H4A 116.7 . . ?
C5 C4 H4A 116.7 . . ?
C6 C5 C10 116.7(12) . . ?
C6 C5 C4 121.6(11) . . ?
C10 C5 C4 121.3(11) . . ?
C7 C6 C5 122.5(12) . . ?
C7 C6 H6A 118.7 . . ?
C5 C6 H6A 118.7 . . ?
C6 C7 C8 119.8(11) . . ?
C6 C7 H7A 120.1 . . ?
C8 C7 H7A 120.1 . . ?
C9 C8 C7 120.0(12) . . ?
C9 C8 H8A 120.0 . . ?
C7 C8 H8A 120.0 . . ?
O4 C9 C8 127.0(12) . . ?
O4 C9 C10 114.3(10) . . ?
C8 C9 C10 118.7(11) . . ?
C9 O4 Fe2 117.4(7) . 3_666 ?
O3 C10 C5 123.3(12) . . ?
O3 C10 C9 114.6(11) . . ?
C5 C10 C9 122.1(11) . . ?
C10 O3 Fe1 133.1(7) . . ?
C10 O3 Fe2 114.6(7) . 3_666 ?
Fe1 O3 Fe2 112.0(3) . 3_666 ?
N2 C11 C2 107.6(11) . . ?
N2 C11 H11A 110.2 . . ?
C2 C11 H11A 110.2 . . ?
N2 C11 H11B 110.2 . . ?
C2 C11 H11B 110.2 . . ?
H11A C11 H11B 108.5 . . ?
C12 N2 C11 119.7(11) . . ?
C12 N2 Fe2 128.8(10) . . ?
C11 N2 Fe2 111.0(7) . . ?
N2 C12 C13 123.3(13) . . ?
N2 C12 H12A 118.4 . . ?
C13 C12 H12A 118.4 . . ?
C18 C13 C14 119.9(13) . . ?
C18 C13 C12 122.5(13) . . ?
C14 C13 C12 117.5(13) . . ?
C15 C14 C13 120.0(13) . . ?
C15 C14 H14A 120.0 . . ?
C13 C14 H14A 120.0 . . ?
C14 C15 C16 120.1(12) . . ?
C14 C15 H15A 119.9 . . ?
C16 C15 H15A 119.9 . . ?
C17 C16 C15 117.8(13) . . ?
C17 C16 H16A 121.1 . . ?
C15 C16 H16A 121.1 . . ?
C16 C17 O6 115.7(13) . . ?
C16 C17 C18 124.0(13) . . ?
O6 C17 C18 120.2(12) . . ?
C17 O6 H6 109.5 . . ?
O5 C18 C17 117.2(13) . . ?
O5 C18 C13 124.6(13) . . ?
C17 C18 C13 118.1(13) . . ?
C18 O5 Fe2 132.8(9) . . ?

loop_
_geom_bond_atom_site_label_1
_geom_bond_atom_site_label_2
_geom_bond_distance
_geom_bond_site_symmetry_2
_geom_bond_publ_flag
Fe1 O3 1.955(7) . ?
Fe1 O2 1.971(8) . ?
Fe1 O1 2.009(7) 3_666 ?
Fe1 N1 2.090(9) . ?
Fe1 O1 2.186(8) . ?
Fe1 Cl1 2.266(4) . ?
Fe2 O5 1.906(8) . ?
Fe2 O4 1.938(8) 3_666 ?
Fe2 O2 2.026(8) . ?
Fe2 O3 2.030(7) 3_666 ?
Fe2 N2 2.081(10) . ?
Fe2 O1 2.292(8) . ?
O1 C1 1.421(12) . ?
O1 Fe1 2.009(7) 3_666 ?
C1 H1A 0.9600 . ?
C1 H1B 0.9600 . ?
C1 H1C 0.9600 . ?
O2 C2 1.462(12) . ?
C2 C11 1.513(15) . ?
C2 C3 1.546(14) . ?
C2 H2A 0.9800 . ?
C3 N1 1.481(14) . ?
C3 H3A 0.9700 . ?
C3 H3B 0.9700 . ?
N1 C4 1.233(12) . ?
C4 C5 1.457(15) . ?
C4 H4A 0.9300 . ?
C5 C6 1.399(14) . ?
C5 C10 1.405(15) . ?
C6 C7 1.366(14) . ?
C6 H6A 0.9300 . ?
C7 C8 1.415(14) . ?
C7 H7A 0.9300 . ?
C8 C9 1.381(14) . ?
C8 H8A 0.9300 . ?
C9 O4 1.351(12) . ?
C9 C10 1.412(15) . ?
O4 Fe2 1.937(8) 3_666 ?
C10 O3 1.337(12) . ?
O3 Fe2 2.030(7) 3_666 ?
C11 N2 1.494(14) . ?
C11 H11A 0.9700 . ?
C11 H11B 0.9700 . ?
N2 C12 1.288(13) . ?
C12 C13 1.459(17) . ?
C12 H12A 0.9300 . ?
C13 C18 1.410(16) . ?
C13 C14 1.413(16) . ?
C14 C15 1.386(15) . ?
C14 H14A 0.9300 . ?
C15 C16 1.429(15) . ?
C15 H15A 0.9300 . ?
C16 C17 1.368(15) . ?
C16 H16A 0.9300 . ?
C17 O6 1.371(13) . ?
C17 C18 1.379(16) . ?
O6 H6 0.8200 . ?
C18 O5 1.311(13) . ?
